data_7201352
loop_
_publ_author_name
'Neumann, Marcus Aurelius'
'Perrin, Marc-Antoine'

_publ_section_title
;
 Can crystal structure prediction guide experimentalists to a new
 polymorph of paracetamol?
;
_journal_issue 11
_journal_name_full CrystEngComm
_journal_page_first 2475
_journal_paper_doi 10.1039/b909819d
_journal_volume 11
_journal_year 2009
_space_group_IT_number 33
_symmetry_cell_setting orthorhombic
_symmetry_Int_Tables_number 33
_symmetry_space_group_name_Hall 'P 2c -2n'
_symmetry_space_group_name_H-M 'P n a 21'
_cell_angle_alpha 90.000000
_cell_angle_beta 90.000000
_cell_angle_gamma 90.000000
_cell_length_a 11.614972
_cell_length_b 8.650145
_cell_length_c 14.766694
_cell_volume 1483.627
_cod_data_source_file b909819d.txt
_cod_data_source_block 4
_cod_original_sg_symbol_H-M 'P n a 2_1'
_cod_struct_determination_method theoretical
_cod_database_code 7201352

loop_
_symmetry_equiv_pos_site_id
_symmetry_equiv_pos_as_xyz
1 x,y,z
2 -x,-y,z+1/2
3 x+1/2,-y+1/2,z
4 -x+1/2,y+1/2,z+1/2

loop_
_atom_site_label
_atom_site_type_symbol
_atom_site_fract_x
_atom_site_fract_y
_atom_site_fract_z
C0_0 C -0.439378 0.076469 0.471570
C1_0 C -0.329101 0.084122 0.433512
C2_0 C -0.485875 0.208839 0.511812
N3_0 N -0.509682 -0.056838 0.467166
C4_0 C -0.269316 0.223414 0.432132
H5_0 H -0.291661 -0.018811 0.403689
C6_0 C -0.425764 0.347773 0.511064
H7_0 H -0.569346 0.203389 0.545085
C8_0 C -0.477238 -0.206604 0.465092
H9_0 H -0.596799 -0.035850 0.466753
C10_0 C -0.318142 0.357503 0.468725
H11_0 H -0.184735 0.230182 0.400762
H12_0 H -0.462389 0.448748 0.544079
C13_0 C -0.574602 -0.321045 0.459404
O14_0 O -0.373687 -0.248226 0.469505
O15_0 O -0.258811 0.493894 0.463312
H16_0 H -0.654695 -0.269153 0.435254
H17_0 H -0.549755 -0.417104 0.415351
H18_0 H -0.591828 -0.368094 0.527119
H19_0 H -0.312349 0.586321 0.469085
H17_1 H -0.217030 -0.085558 0.272411
C13_1 C -0.188626 -0.183640 0.231415
C8_1 C -0.285989 -0.297210 0.221299
H16_1 H -0.111794 -0.236069 0.261138
H18_1 H -0.164137 -0.139919 0.164358
N3_1 N -0.253413 -0.446683 0.215398
O14_1 O -0.389412 -0.255165 0.216935
C0_1 C -0.324016 -0.579527 0.210276
H9_1 H -0.166180 -0.467505 0.215335
C1_1 C -0.434557 -0.586551 0.248100
C2_1 C -0.277740 -0.712413 0.170174
C4_1 C -0.494524 -0.725667 0.249680
H5_1 H -0.471889 -0.483410 0.277781
C6_1 C -0.338135 -0.851227 0.171364
H7_1 H -0.194591 -0.706626 0.136310
C10_1 C -0.445748 -0.860335 0.213741
H11_1 H -0.579197 -0.731912 0.280935
H12_1 H -0.302177 -0.952448 0.138215
O15_1 O -0.505054 -0.996286 0.220494
H19_1 H -0.451950 -1.088828 0.215065
